data_7027098
loop_
_publ_author_name
'Schulz, Stephan'
'Nieger, Martin'

_publ_section_title
;
 Simple synthesis of organogallium azides: structural characterization of
 [Mes2GaN3]2
;
_journal_issue 24
_journal_name_full 'Journal of the Chemical Society, Dalton Transactions'
_journal_page_first 4127
_journal_paper_doi 10.1039/a806776g
_journal_year 1998
_chemical_formula_sum 'C36 H44 Ga2 N6'
_chemical_formula_weight 700.21
_chemical_name_systematic
; 
 bismesitylgallium azide [Mes~2~GaN~3~]~2~
;
_space_group_IT_number 2
_symmetry_cell_setting triclinic
_symmetry_space_group_name_Hall '-P 1'
_symmetry_space_group_name_H-M 'P -1'
_atom_sites_solution_hydrogens geom
_atom_sites_solution_primary direct
_atom_sites_solution_secondary difmap
_audit_creation_method SHELXL-97
_cell_angle_alpha 69.309(2)
_cell_angle_beta 74.268(2)
_cell_angle_gamma 75.279(2)
_cell_formula_units_Z 2
_cell_length_a 10.2385(4)
_cell_length_b 13.6773(4)
_cell_length_c 14.0356(5)
_cell_measurement_reflns_used 27521
_cell_measurement_temperature 123(2)
_cell_volume 1742.26(11)
_computing_cell_refinement DENZO-SMN
_computing_data_collection Kappa-CCD
_computing_data_reduction DENZO-SMN
_computing_molecular_graphics XP
_computing_publication_material 'SHELXL-97 (Sheldrick, 1997)'
_computing_structure_refinement 'SHELXL-97 (Sheldrick, 1997)'
_computing_structure_solution 'SHELXS-97 (Sheldrick, 1990)'
_diffrn_ambient_temperature 123(2)
_diffrn_measured_fraction_theta_full 0.748
_diffrn_measured_fraction_theta_max 0.748
_diffrn_measurement_device_type 'Nonius Kappa-CCD'
_diffrn_measurement_method 'rotation in phi, 2 deg.'
_diffrn_radiation_monochromator graphite
_diffrn_radiation_source 'fine-focus sealed tube'
_diffrn_radiation_type MoK\a
_diffrn_radiation_wavelength 0.71073
_diffrn_reflns_av_R_equivalents 0.0245
_diffrn_reflns_av_sigmaI/netI 0.0338
_diffrn_reflns_limit_h_max 12
_diffrn_reflns_limit_h_min -12
_diffrn_reflns_limit_k_max 16
_diffrn_reflns_limit_k_min -16
_diffrn_reflns_limit_l_max 18
_diffrn_reflns_limit_l_min -18
_diffrn_reflns_number 27441
_diffrn_reflns_theta_full 28.28
_diffrn_reflns_theta_max 28.28
_diffrn_reflns_theta_min 3.08
_exptl_absorpt_coefficient_mu 1.579
_exptl_absorpt_correction_T_max '0.7430 (theor.)'
_exptl_absorpt_correction_T_min '0.5707 (theor.)'
_exptl_absorpt_correction_type none
_exptl_crystal_colour colorless
_exptl_crystal_density_diffrn 1.335
_exptl_crystal_density_meas ?
_exptl_crystal_density_method 'not measured'
_exptl_crystal_description blocks
_exptl_crystal_F_000 728
_exptl_crystal_size_max 0.40
_exptl_crystal_size_mid 0.30
_exptl_crystal_size_min 0.20
_refine_diff_density_max 0.316
_refine_diff_density_min -0.500
_refine_diff_density_rms 0.054
_refine_ls_extinction_coef 0.0110(9)
_refine_ls_extinction_expression Fc^*^=kFc[1+0.001xFc^2^\l^3^/sin(2\q)]^-1/4^
_refine_ls_extinction_method SHELXL
_refine_ls_goodness_of_fit_ref 1.095
_refine_ls_hydrogen_treatment riding
_refine_ls_matrix_type full
_refine_ls_number_parameters 410
_refine_ls_number_reflns 6472
_refine_ls_number_restraints 0
_refine_ls_restrained_S_all 1.095
_refine_ls_R_factor_all 0.0320
_refine_ls_R_factor_gt 0.0267
_refine_ls_shift/su_max 0.002
_refine_ls_shift/su_mean 0.000
_refine_ls_structure_factor_coef Fsqd
_refine_ls_weighting_details 'w=1/[\s^2^(Fo^2^)+(0.0238P)^2^+1.0576P] where P=(Fo^2^+2Fc^2^)/3'
_refine_ls_weighting_scheme calc
_refine_ls_wR_factor_gt 0.0702
_refine_ls_wR_factor_ref 0.0715
_reflns_number_gt 5615
_reflns_number_total 6472
_reflns_threshold_expression >2sigma(I)
_cod_data_source_file 806776Gsup1.cif
_cod_data_source_block schulz03_compound_3
_cod_depositor_comments
;
The following automatic conversions were performed:

'_exptl_crystal_density_meas' value 'none' was changed to '?' - the
value is perceived as not measured.

Automatic conversion script
Id: cif_fix_values 3008 2015-01-20 13:52:24Z robertas 

The following automatic conversions were performed:

'_refine_ls_weighting_scheme' value 'calc
w=1/[\s^2^(Fo^2^)+(0.0238P)^2^+1.0576P] where P=(Fo^2^+2Fc^2^)/3' was
changed to 'calc'. New tag '_refine_ls_weighting_details' was
created. The value of the new tag was set to
'w=1/[\s^2^(Fo^2^)+(0.0238P)^2^+1.0576P] where P=(Fo^2^+2Fc^2^)/3'.

Automatic conversion script
Id: cif_fix_values 3143 2015-03-26 13:38:13Z robertas 
;
_cod_original_sg_symbol_H-M 'P-1 (no.2)'
_cod_database_code 7027098

loop_
_symmetry_equiv_pos_as_xyz
'x, y, z'
'-x, -y, -z'

loop_
_atom_site_label
_atom_site_type_symbol
_atom_site_fract_x
_atom_site_fract_y
_atom_site_fract_z
_atom_site_U_iso_or_equiv
_atom_site_adp_type
_atom_site_occupancy
_atom_site_calc_flag
_atom_site_refinement_flags
Ga1 Ga 0.72175(2) 0.797499(17) 0.859960(16) 0.02075(8) Uani 1 d .
Ga2 Ga 0.76445(2) 0.652235(17) 0.715673(16) 0.02094(8) Uani 1 d .
N1 N 0.61555(18) 0.71735(14) 0.81696(14) 0.0245(4) Uani 1 d .
N2 N 0.4925(2) 0.71241(16) 0.84030(14) 0.0308(4) Uani 1 d .
N3 N 0.3788(2) 0.7077(2) 0.86135(18) 0.0498(6) Uani 1 d .
N4 N 0.87430(18) 0.70953(13) 0.78001(13) 0.0229(4) Uani 1 d .
N5 N 0.9970(2) 0.68799(15) 0.78125(15) 0.0308(4) Uani 1 d .
N6 N 1.1114(2) 0.6685(2) 0.7821(2) 0.0544(6) Uani 1 d .
C1 C 0.7395(2) 0.74218(16) 1.00701(16) 0.0219(4) Uani 1 d .
C2 C 0.6731(2) 0.66160(16) 1.08415(16) 0.0245(4) Uani 1 d .
C3 C 0.7015(2) 0.62575(17) 1.18435(17) 0.0282(5) Uani 1 d .
H3 H 0.6576 0.5707 1.2357 0.034 Uiso 1 calc R
C4 C 0.7906(2) 0.66718(17) 1.21145(16) 0.0283(5) Uani 1 d .
C5 C 0.8522(2) 0.74933(17) 1.13557(17) 0.0269(5) Uani 1 d .
H5 H 0.9105 0.7815 1.1533 0.032 Uiso 1 calc R
C6 C 0.8299(2) 0.78509(16) 1.03426(16) 0.0234(4) Uani 1 d .
C7 C 0.5691(3) 0.6143(2) 1.06464(18) 0.0346(5) Uani 1 d .
H7A H 0.5313 0.5634 1.1294 0.052 Uiso 1 calc R
H7B H 0.6138 0.5779 1.0122 0.052 Uiso 1 calc R
H7C H 0.4944 0.6709 1.0396 0.052 Uiso 1 calc R
C8 C 0.8231(3) 0.6260(2) 1.31902(18) 0.0392(6) Uani 1 d .
H8A H 0.7797 0.5638 1.3600 0.059 Uiso 1 calc R
H8B H 0.7875 0.6816 1.3531 0.059 Uiso 1 calc R
H8C H 0.9232 0.6061 1.3137 0.059 Uiso 1 calc R
C9 C 0.9091(2) 0.86856(18) 0.95434(18) 0.0318(5) Uani 1 d .
H9A H 0.9496 0.9002 0.9897 0.048 Uiso 1 calc R
H9B H 0.8464 0.9239 0.9135 0.048 Uiso 1 calc R
H9C H 0.9826 0.8356 0.9081 0.048 Uiso 1 calc R
C10 C 0.6806(2) 0.94640(16) 0.77218(16) 0.0236(4) Uani 1 d .
C11 C 0.7683(2) 0.99652(17) 0.68189(16) 0.0256(5) Uani 1 d .
C12 C 0.7218(2) 1.10049(17) 0.62253(17) 0.0290(5) Uani 1 d .
H12 H 0.7810 1.1334 0.5606 0.035 Uiso 1 calc R
C13 C 0.5930(2) 1.15633(17) 0.65127(18) 0.0308(5) Uani 1 d .
C14 C 0.5080(2) 1.10805(17) 0.74337(18) 0.0307(5) Uani 1 d .
H14 H 0.4205 1.1464 0.7659 0.037 Uiso 1 calc R
C15 C 0.5498(2) 1.00434(17) 0.80282(17) 0.0259(5) Uani 1 d .
C16 C 0.9125(2) 0.94315(18) 0.64505(18) 0.0320(5) Uani 1 d .
H16A H 0.9080 0.8934 0.6106 0.048 Uiso 1 calc R
H16B H 0.9569 0.9045 0.7048 0.048 Uiso 1 calc R
H16C H 0.9661 0.9970 0.5959 0.048 Uiso 1 calc R
C17 C 0.5439(3) 1.26770(18) 0.5853(2) 0.0383(6) Uani 1 d .
H17A H 0.6211 1.2941 0.5310 0.058 Uiso 1 calc R
H17B H 0.5081 1.3145 0.6293 0.058 Uiso 1 calc R
H17C H 0.4707 1.2666 0.5531 0.058 Uiso 1 calc R
C18 C 0.4515(2) 0.95534(18) 0.90094(18) 0.0326(5) Uani 1 d .
H18A H 0.3798 1.0115 0.9208 0.049 Uiso 1 calc R
H18B H 0.5025 0.9171 0.9571 0.049 Uiso 1 calc R
H18C H 0.4088 0.9058 0.8883 0.049 Uiso 1 calc R
C19 C 0.7774(2) 0.75047(16) 0.57261(16) 0.0239(4) Uani 1 d .
C20 C 0.6653(2) 0.82481(17) 0.53491(17) 0.0281(5) Uani 1 d .
C21 C 0.6873(3) 0.89432(17) 0.43379(18) 0.0324(5) Uani 1 d .
H21 H 0.6111 0.9439 0.4088 0.039 Uiso 1 calc R
C22 C 0.8144(3) 0.89383(18) 0.36919(18) 0.0344(6) Uani 1 d .
C23 C 0.9244(3) 0.81851(18) 0.40537(17) 0.0325(5) Uani 1 d .
H23 H 1.0130 0.8155 0.3611 0.039 Uiso 1 calc R
C24 C 0.9063(2) 0.74703(17) 0.50625(17) 0.0271(5) Uani 1 d .
C25 C 0.5221(2) 0.8318(2) 0.59993(19) 0.0366(6) Uani 1 d .
H25A H 0.5167 0.8657 0.6522 0.055 Uiso 1 calc R
H25B H 0.5003 0.7603 0.6348 0.055 Uiso 1 calc R
H25C H 0.4560 0.8740 0.5553 0.055 Uiso 1 calc R
C26 C 0.8334(3) 0.9714(2) 0.26030(19) 0.0469(7) Uani 1 d .
H26A H 0.7775 0.9591 0.2203 0.070 Uiso 1 calc R
H26B H 0.9307 0.9610 0.2262 0.070 Uiso 1 calc R
H26C H 0.8041 1.0442 0.2640 0.070 Uiso 1 calc R
C27 C 1.0298(3) 0.6662(2) 0.53961(19) 0.0400(6) Uani 1 d .
H27A H 1.0773 0.6949 0.5730 0.060 Uiso 1 calc R
H27B H 1.0930 0.6503 0.4786 0.060 Uiso 1 calc R
H27C H 0.9991 0.6010 0.5889 0.060 Uiso 1 calc R
C28 C 0.7727(2) 0.49755(16) 0.76492(15) 0.0220(4) Uani 1 d .
C29 C 0.7290(2) 0.45259(17) 0.70565(16) 0.0260(5) Uani 1 d .
C30 C 0.7317(2) 0.34354(17) 0.73648(17) 0.0283(5) Uani 1 d .
H30 H 0.7048 0.3144 0.6941 0.034 Uiso 1 calc R
C31 C 0.7730(2) 0.27643(16) 0.82797(16) 0.0261(5) Uani 1 d .
C32 C 0.8131(2) 0.32098(16) 0.88719(16) 0.0242(4) Uani 1 d .
H32 H 0.8395 0.2763 0.9507 0.029 Uiso 1 calc R
C33 C 0.8164(2) 0.42944(16) 0.85749(16) 0.0228(4) Uani 1 d .
C34 C 0.6751(3) 0.52023(19) 0.60772(18) 0.0399(6) Uani 1 d .
H34A H 0.6575 0.4741 0.5744 0.060 Uiso 1 calc R
H34B H 0.7437 0.5628 0.5597 0.060 Uiso 1 calc R
H34C H 0.5892 0.5674 0.6258 0.060 Uiso 1 calc R
C35 C 0.7717(3) 0.15942(17) 0.86124(18) 0.0359(6) Uani 1 d .
H35A H 0.8157 0.1234 0.9215 0.054 Uiso 1 calc R
H35B H 0.8223 0.1309 0.8039 0.054 Uiso 1 calc R
H35C H 0.6763 0.1477 0.8800 0.054 Uiso 1 calc R
C36 C 0.8725(3) 0.46623(18) 0.92544(17) 0.0319(5) Uani 1 d .
H36A H 0.8540 0.4199 0.9973 0.048 Uiso 1 calc R
H36B H 0.8277 0.5394 0.9225 0.048 Uiso 1 calc R
H36C H 0.9721 0.4633 0.9007 0.048 Uiso 1 calc R

loop_
_atom_site_aniso_label
_atom_site_aniso_U_11
_atom_site_aniso_U_22
_atom_site_aniso_U_33
_atom_site_aniso_U_23
_atom_site_aniso_U_13
_atom_site_aniso_U_12
Ga1 0.02499(14) 0.01862(13) 0.01837(13) -0.00403(10) -0.00441(9) -0.00562(9)
Ga2 0.02668(14) 0.01715(13) 0.01820(13) -0.00348(10) -0.00544(9) -0.00422(9)
N1 0.0243(10) 0.0261(9) 0.0251(9) -0.0098(8) -0.0030(7) -0.0069(7)
N2 0.0316(12) 0.0381(11) 0.0263(10) -0.0124(9) -0.0038(8) -0.0108(8)
N3 0.0307(13) 0.0850(19) 0.0444(13) -0.0295(13) 0.0003(10) -0.0227(12)
N4 0.0239(10) 0.0222(9) 0.0230(9) -0.0070(8) -0.0042(7) -0.0049(7)
N5 0.0322(12) 0.0315(10) 0.0321(10) -0.0133(9) -0.0075(8) -0.0054(8)
N6 0.0306(13) 0.0723(17) 0.0727(17) -0.0381(15) -0.0170(12) -0.0003(11)
C1 0.0240(11) 0.0185(10) 0.0206(10) -0.0066(9) -0.0031(8) 0.0000(8)
C2 0.0258(11) 0.0219(10) 0.0239(11) -0.0076(9) -0.0024(9) -0.0028(8)
C3 0.0331(12) 0.0234(11) 0.0213(11) -0.0028(9) -0.0002(9) -0.0047(9)
C4 0.0328(12) 0.0260(11) 0.0218(11) -0.0069(10) -0.0060(9) 0.0024(9)
C5 0.0307(12) 0.0244(11) 0.0263(11) -0.0084(10) -0.0101(9) -0.0006(9)
C6 0.0271(11) 0.0175(10) 0.0234(10) -0.0049(9) -0.0070(9) -0.0002(8)
C7 0.0401(14) 0.0381(13) 0.0249(11) -0.0045(11) -0.0003(10) -0.0196(11)
C8 0.0468(15) 0.0415(14) 0.0256(12) -0.0038(11) -0.0121(11) -0.0052(11)
C9 0.0409(14) 0.0263(11) 0.0301(12) -0.0004(10) -0.0144(10) -0.0135(10)
C10 0.0315(12) 0.0200(10) 0.0211(10) -0.0030(9) -0.0098(9) -0.0077(8)
C11 0.0363(12) 0.0223(10) 0.0220(10) -0.0077(9) -0.0075(9) -0.0084(9)
C12 0.0400(13) 0.0267(11) 0.0227(11) -0.0022(10) -0.0088(10) -0.0151(10)
C13 0.0399(13) 0.0238(11) 0.0322(12) -0.0028(10) -0.0174(10) -0.0088(10)
C14 0.0326(12) 0.0250(11) 0.0346(12) -0.0056(10) -0.0116(10) -0.0047(9)
C15 0.0297(12) 0.0232(11) 0.0255(11) -0.0052(10) -0.0089(9) -0.0054(9)
C16 0.0374(13) 0.0274(12) 0.0282(12) -0.0063(10) 0.0024(10) -0.0135(10)
C17 0.0466(15) 0.0259(12) 0.0419(14) 0.0017(11) -0.0218(12) -0.0089(10)
C18 0.0314(13) 0.0291(12) 0.0309(12) -0.0056(11) -0.0029(10) -0.0030(9)
C19 0.0346(12) 0.0181(10) 0.0203(10) -0.0016(9) -0.0094(9) -0.0089(8)
C20 0.0414(13) 0.0195(10) 0.0272(11) -0.0072(10) -0.0132(10) -0.0051(9)
C21 0.0467(15) 0.0201(11) 0.0315(12) -0.0022(10) -0.0188(11) -0.0043(10)
C22 0.0544(16) 0.0246(12) 0.0265(12) 0.0032(10) -0.0175(11) -0.0169(11)
C23 0.0399(14) 0.0332(12) 0.0238(11) -0.0020(10) -0.0045(10) -0.0168(10)
C24 0.0356(12) 0.0230(11) 0.0225(11) -0.0022(9) -0.0085(9) -0.0086(9)
C25 0.0389(14) 0.0353(13) 0.0332(13) -0.0088(11) -0.0160(11) 0.0049(10)
C26 0.0666(19) 0.0402(15) 0.0293(13) 0.0090(12) -0.0167(13) -0.0223(13)
C27 0.0335(13) 0.0452(15) 0.0273(12) -0.0003(11) -0.0013(10) -0.0033(11)
C28 0.0247(11) 0.0196(10) 0.0182(10) -0.0027(9) -0.0024(8) -0.0043(8)
C29 0.0346(12) 0.0223(11) 0.0194(10) -0.0033(9) -0.0052(9) -0.0066(9)
C30 0.0416(13) 0.0235(11) 0.0220(11) -0.0064(10) -0.0067(9) -0.0100(9)
C31 0.0302(12) 0.0206(10) 0.0222(11) -0.0022(9) -0.0004(9) -0.0068(8)
C32 0.0274(11) 0.0212(10) 0.0183(10) -0.0016(9) -0.0031(8) -0.0022(8)
C33 0.0254(11) 0.0222(10) 0.0185(10) -0.0044(9) -0.0028(8) -0.0044(8)
C34 0.0708(18) 0.0267(12) 0.0286(12) -0.0015(11) -0.0247(12) -0.0138(12)
C35 0.0547(16) 0.0212(11) 0.0279(12) -0.0031(10) -0.0047(11) -0.0104(10)
C36 0.0439(14) 0.0257(11) 0.0262(11) -0.0021(10) -0.0160(10) -0.0052(10)

loop_
_atom_type_symbol
_atom_type_description
_atom_type_scat_dispersion_real
_atom_type_scat_dispersion_imag
_atom_type_scat_source
C C 0.0033 0.0016 'International Tables Vol C Tables 4.2.6.8 and 6.1.1.4'
H H 0.0000 0.0000 'International Tables Vol C Tables 4.2.6.8 and 6.1.1.4'
N N 0.0061 0.0033 'International Tables Vol C Tables 4.2.6.8 and 6.1.1.4'
Ga Ga 0.2307 1.6083 'International Tables Vol C Tables 4.2.6.8 and 6.1.1.4'

loop_
_geom_angle_atom_site_label_1
_geom_angle_atom_site_label_2
_geom_angle_atom_site_label_3
_geom_angle
C1 Ga1 C10 129.18(9)
C1 Ga1 N1 115.42(8)
C10 Ga1 N1 104.34(8)
C1 Ga1 N4 107.82(7)
C10 Ga1 N4 111.20(8)
N1 Ga1 N4 76.72(7)
C28 Ga2 C19 129.21(9)
C28 Ga2 N1 108.73(8)
C19 Ga2 N1 110.74(8)
C28 Ga2 N4 116.22(8)
C19 Ga2 N4 102.98(8)
N1 Ga2 N4 76.78(7)
N2 N1 Ga2 127.26(15)
N2 N1 Ga1 130.07(15)
Ga2 N1 Ga1 102.57(8)
N3 N2 N1 179.6(2)
N5 N4 Ga2 129.49(15)
N5 N4 Ga1 127.82(15)
Ga2 N4 Ga1 102.21(7)
N6 N5 N4 179.6(2)
C6 C1 C2 118.50(18)
C6 C1 Ga1 116.21(15)
C2 C1 Ga1 125.24(16)
C3 C2 C1 119.1(2)
C3 C2 C7 118.15(19)
C1 C2 C7 122.75(19)
C4 C3 C2 122.7(2)
C3 C4 C5 117.83(19)
C3 C4 C8 122.2(2)
C5 C4 C8 120.0(2)
C6 C5 C4 121.2(2)
C5 C6 C1 120.61(19)
C5 C6 C9 118.1(2)
C1 C6 C9 121.31(18)
C11 C10 C15 118.41(19)
C11 C10 Ga1 125.39(16)
C15 C10 Ga1 116.16(15)
C10 C11 C12 119.4(2)
C10 C11 C16 122.52(19)
C12 C11 C16 118.06(19)
C13 C12 C11 122.2(2)
C12 C13 C14 118.4(2)
C12 C13 C17 121.4(2)
C14 C13 C17 120.2(2)
C15 C14 C13 120.8(2)
C14 C15 C10 120.7(2)
C14 C15 C18 118.4(2)
C10 C15 C18 120.93(18)
C24 C19 C20 118.59(19)
C24 C19 Ga2 117.51(15)
C20 C19 Ga2 123.89(17)
C21 C20 C19 119.2(2)
C21 C20 C25 118.6(2)
C19 C20 C25 122.15(19)
C22 C21 C20 122.6(2)
C21 C22 C23 118.2(2)
C21 C22 C26 120.7(2)
C23 C22 C26 121.1(2)
C22 C23 C24 120.9(2)
C19 C24 C23 120.5(2)
C19 C24 C27 121.55(19)
C23 C24 C27 118.0(2)
C29 C28 C33 118.18(18)
C29 C28 Ga2 117.71(14)
C33 C28 Ga2 124.09(16)
C30 C29 C28 120.58(19)
C30 C29 C34 117.7(2)
C28 C29 C34 121.70(19)
C31 C30 C29 121.5(2)
C32 C31 C30 117.87(19)
C32 C31 C35 121.48(19)
C30 C31 C35 120.6(2)
C31 C32 C33 122.59(19)
C32 C33 C28 119.26(19)
C32 C33 C36 117.03(18)
C28 C33 C36 123.67(19)

loop_
_geom_bond_atom_site_label_1
_geom_bond_atom_site_label_2
_geom_bond_distance
Ga1 C1 1.974(2)
Ga1 C10 1.979(2)
Ga1 N1 2.0439(18)
Ga1 N4 2.0481(18)
Ga2 C28 1.967(2)
Ga2 C19 1.973(2)
Ga2 N1 2.0415(18)
Ga2 N4 2.0477(18)
N1 N2 1.226(3)
N2 N3 1.133(3)
N4 N5 1.219(3)
N5 N6 1.136(3)
C1 C6 1.405(3)
C1 C2 1.409(3)
C2 C3 1.402(3)
C2 C7 1.503(3)
C3 C4 1.379(3)
C4 C5 1.395(3)
C4 C8 1.511(3)
C5 C6 1.393(3)
C6 C9 1.514(3)
C10 C11 1.401(3)
C10 C15 1.413(3)
C11 C12 1.406(3)
C11 C16 1.512(3)
C12 C13 1.379(3)
C13 C14 1.394(3)
C13 C17 1.516(3)
C14 C15 1.393(3)
C15 C18 1.515(3)
C19 C24 1.394(3)
C19 C20 1.410(3)
C20 C21 1.397(3)
C20 C25 1.502(3)
C21 C22 1.370(4)
C22 C23 1.393(3)
C22 C26 1.515(3)
C23 C24 1.402(3)
C24 C27 1.512(3)
C28 C29 1.404(3)
C28 C33 1.416(3)
C29 C30 1.394(3)
C29 C34 1.518(3)
C30 C31 1.391(3)
C31 C32 1.379(3)
C31 C35 1.503(3)
C32 C33 1.399(3)
C33 C36 1.508(3)

loop_
_geom_torsion_atom_site_label_1
_geom_torsion_atom_site_label_2
_geom_torsion_atom_site_label_3
_geom_torsion_atom_site_label_4
_geom_torsion
C28 Ga2 N1 N2 -59.7(2)
C19 Ga2 N1 N2 87.72(19)
N4 Ga2 N1 N2 -173.2(2)
C28 Ga2 N1 Ga1 123.60(8)
C19 Ga2 N1 Ga1 -89.02(9)
N4 Ga2 N1 Ga1 10.06(7)
C1 Ga1 N1 N2 69.7(2)
C10 Ga1 N1 N2 -77.8(2)
N4 Ga1 N1 N2 173.3(2)
C1 Ga1 N1 Ga2 -113.70(8)
C10 Ga1 N1 Ga2 98.80(9)
N4 Ga1 N1 Ga2 -10.06(7)
Ga2 N1 N2 N3 -20(33)
Ga1 N1 N2 N3 156(100)
C28 Ga2 N4 N5 57.8(2)
C19 Ga2 N4 N5 -89.0(2)
N1 Ga2 N4 N5 162.4(2)
C28 Ga2 N4 Ga1 -114.62(8)
C19 Ga2 N4 Ga1 98.59(9)
N1 Ga2 N4 Ga1 -10.02(7)
C1 Ga1 N4 N5 -49.8(2)
C10 Ga1 N4 N5 96.95(19)
N1 Ga1 N4 N5 -162.6(2)
C1 Ga1 N4 Ga2 122.80(8)
C10 Ga1 N4 Ga2 -90.44(9)
N1 Ga1 N4 Ga2 10.01(7)
Ga2 N4 N5 N6 120(39)
Ga1 N4 N5 N6 -70(39)
C10 Ga1 C1 C6 -51.90(19)
N1 Ga1 C1 C6 170.28(14)
N4 Ga1 C1 C6 86.85(16)
C10 Ga1 C1 C2 130.53(17)
N1 Ga1 C1 C2 -7.3(2)
N4 Ga1 C1 C2 -90.72(18)
C6 C1 C2 C3 -1.2(3)
Ga1 C1 C2 C3 176.29(16)
C6 C1 C2 C7 176.8(2)
Ga1 C1 C2 C7 -5.7(3)
C1 C2 C3 C4 1.0(3)
C7 C2 C3 C4 -177.1(2)
C2 C3 C4 C5 1.1(3)
C2 C3 C4 C8 -178.5(2)
C3 C4 C5 C6 -3.0(3)
C8 C4 C5 C6 176.6(2)
C4 C5 C6 C1 2.8(3)
C4 C5 C6 C9 -175.3(2)
C2 C1 C6 C5 -0.6(3)
Ga1 C1 C6 C5 -178.36(16)
C2 C1 C6 C9 177.4(2)
Ga1 C1 C6 C9 -0.3(3)
C1 Ga1 C10 C11 118.08(18)
N1 Ga1 C10 C11 -100.68(18)
N4 Ga1 C10 C11 -19.6(2)
C1 Ga1 C10 C15 -64.0(2)
N1 Ga1 C10 C15 77.23(17)
N4 Ga1 C10 C15 158.30(15)
C15 C10 C11 C12 -2.6(3)
Ga1 C10 C11 C12 175.25(16)
C15 C10 C11 C16 177.3(2)
Ga1 C10 C11 C16 -4.8(3)
C10 C11 C12 C13 1.4(3)
C16 C11 C12 C13 -178.5(2)
C11 C12 C13 C14 1.2(3)
C11 C12 C13 C17 -179.0(2)
C12 C13 C14 C15 -2.6(3)
C17 C13 C14 C15 177.6(2)
C13 C14 C15 C10 1.3(3)
C13 C14 C15 C18 -178.7(2)
C11 C10 C15 C14 1.3(3)
Ga1 C10 C15 C14 -176.75(17)
C11 C10 C15 C18 -178.7(2)
Ga1 C10 C15 C18 3.2(3)
C28 Ga2 C19 C24 -72.5(2)
N1 Ga2 C19 C24 148.75(16)
N4 Ga2 C19 C24 68.17(18)
C28 Ga2 C19 C20 108.98(19)
N1 Ga2 C19 C20 -29.8(2)
N4 Ga2 C19 C20 -110.38(18)
C24 C19 C20 C21 -1.7(3)
Ga2 C19 C20 C21 176.80(16)
C24 C19 C20 C25 178.1(2)
Ga2 C19 C20 C25 -3.3(3)
C19 C20 C21 C22 -0.4(3)
C25 C20 C21 C22 179.7(2)
C20 C21 C22 C23 2.1(4)
C20 C21 C22 C26 -179.6(2)
C21 C22 C23 C24 -1.7(3)
C26 C22 C23 C24 179.9(2)
C20 C19 C24 C23 2.1(3)
Ga2 C19 C24 C23 -176.55(17)
C20 C19 C24 C27 -177.2(2)
Ga2 C19 C24 C27 4.2(3)
C22 C23 C24 C19 -0.4(3)
C22 C23 C24 C27 178.9(2)
C19 Ga2 C28 C29 -27.9(2)
N1 Ga2 C28 C29 111.56(16)
N4 Ga2 C28 C29 -164.31(15)
C19 Ga2 C28 C33 153.80(16)
N1 Ga2 C28 C33 -66.79(19)
N4 Ga2 C28 C33 17.3(2)
C33 C28 C29 C30 -1.3(3)
Ga2 C28 C29 C30 -179.74(17)
C33 C28 C29 C34 177.5(2)
Ga2 C28 C29 C34 -0.9(3)
C28 C29 C30 C31 2.1(3)
C34 C29 C30 C31 -176.7(2)
C29 C30 C31 C32 -0.8(3)
C29 C30 C31 C35 178.4(2)
C30 C31 C32 C33 -1.4(3)
C35 C31 C32 C33 179.4(2)
C31 C32 C33 C28 2.2(3)
C31 C32 C33 C36 -175.5(2)
C29 C28 C33 C32 -0.8(3)
Ga2 C28 C33 C32 177.54(15)
C29 C28 C33 C36 176.8(2)
Ga2 C28 C33 C36 -4.9(3)
